data_7128975
loop_
_publ_author_name
'Bhat, Aabid'
'Tucker, Nathan'
'Lin, Jian-Bin'
'Grover, Huck'

_publ_section_title
;
 Stereoselective copper-catalyzed heteroarene C-H
 functionalization/Michael-type annulation cascade with \a-diazocarbonyls.
;
_journal_issue 81
_journal_name_full 'Chemical communications (Cambridge, England)'
_journal_page_first 10556
_journal_page_last 10559
_journal_paper_doi 10.1039/d1cc04590c
_journal_volume 57
_journal_year 2021
_chemical_formula_moiety 'C23 H27 N O7'
_chemical_formula_sum 'C23 H27 N O7'
_chemical_formula_weight 429.45
_space_group_crystal_system monoclinic
_space_group_IT_number 14
_space_group_name_Hall '-P 2ybc'
_space_group_name_H-M_alt 'P 1 21/c 1'
_atom_sites_solution_hydrogens geom
_atom_sites_solution_primary dual
_audit_creation_date 2020-11-02
_audit_creation_method
;
Olex2 1.3
(compiled 2020.07.31 svn.rc2a77460 for OlexSys, GUI svn.r6145)
;
_audit_update_record
;
2021-08-04 deposited with the CCDC.	2021-09-20 downloaded from the CCDC.
;
_cell_angle_alpha 90
_cell_angle_beta 104.3152(10)
_cell_angle_gamma 90
_cell_formula_units_Z 4
_cell_length_a 13.27378(13)
_cell_length_b 17.12971(15)
_cell_length_c 9.94500(9)
_cell_measurement_reflns_used 10349
_cell_measurement_temperature 100(2)
_cell_measurement_theta_max 77.1660
_cell_measurement_theta_min 3.4260
_cell_volume 2191.04(4)
_computing_cell_refinement 'CrysAlisPro 1.171.40.84a (Rigaku OD, 2020)'
_computing_data_collection 'CrysAlisPro 1.171.40.84a (Rigaku OD, 2020)'
_computing_data_reduction 'CrysAlisPro 1.171.40.84a (Rigaku OD, 2020)'
_computing_molecular_graphics 'Olex2 1.3 (Dolomanov et al., 2009)'
_computing_publication_material 'Olex2 1.3 (Dolomanov et al., 2009)'
_computing_structure_refinement 'SHELXL 2018/3 (Sheldrick, 2015)'
_computing_structure_solution 'SHELXT  (Sheldrick, 2015)'
_diffrn_ambient_environment N~2~
_diffrn_ambient_temperature 100(2)
_diffrn_detector 'Hybrid Pixel Array Detector'
_diffrn_detector_area_resol_mean 10.0000
_diffrn_detector_type HyPix
_diffrn_measured_fraction_theta_full 1.000
_diffrn_measured_fraction_theta_max 0.982
_diffrn_measurement_details
;
List of Runs (angles in degrees, time in seconds):

  # Type    Start    End  Width  t~exp~   \w     \q     \k     \f   Frames
#--------------------------------------------------------------------------
  1  \w    -12.00  26.00   0.50    0.08    --  -47.95  19.00 -60.00   76
  2  \w    -16.00  21.00   0.50    0.08    --  -47.95  19.00 -90.00   74
  3  \w    -43.00 -14.00   0.50    0.33    --  -86.25  45.00-150.00   58
  4  \w    -80.00   2.00   0.50    0.08    --  -47.95 100.00  35.00  164
  5  \w     31.00  58.00   0.50    0.08    --   47.95-100.00 -69.00   54
  6  \w     64.00 106.00   0.50    0.33    --  107.75-100.00 -69.00   84
  7  \w     81.00 106.00   0.50    0.33    --  107.75 -94.00 -30.00   50
  8  \w     50.00  78.00   0.50    0.33    --  107.75 -61.00 -60.00   56
  9  \w     35.00  60.00   0.50    0.33    --  107.75 -94.00 -30.00   50
 10  \w     46.00  79.00   0.50    0.33    --  107.75 -61.00 -30.00   66
 11  \w     37.00  71.00   0.50    0.33    --  107.75 -61.00  30.00   68
 12  \w     53.00  79.00   0.50    0.33    --  107.75 -61.00  60.00   52
 13  \w     39.00  79.00   0.50    0.33    --  107.75 -61.00  90.00   80
 14  \w     36.00  78.00   0.50    0.33    --  107.75 -61.00 150.00   84
 15  \w     36.00  76.00   0.50    0.33    --  107.75-125.00  90.00   80
 16  \w     83.00 110.00   0.50    0.33    --  107.75-125.00  90.00   54
 17  \w     39.00  65.00   0.50    0.33    --  107.75 -94.00  30.00   52
 18  \w     97.00 167.00   0.50    0.33    --  107.75  30.00  90.00  140
 19  \w    140.00 173.00   0.50    0.33    --  107.75  77.00 150.00   66
 20  \w    152.00 178.00   0.50    0.33    --  107.75 125.00  90.00   52
 21  \w    122.00 147.00   0.50    0.33    --  107.75 125.00  90.00   50
 22  \w    112.00 165.00   0.50    0.33    --  107.75 100.00  35.00  106
 23  \w    153.00 178.00   0.50    0.33    --  107.75  61.00 -30.00   50
 24  \w    149.00 174.00   0.50    0.33    --  107.75  61.00 -90.00   50
 25  \w    109.00 135.00   0.50    0.33    --  107.75  61.00 -90.00   52
 26  \w     97.00 143.00   0.50    0.33    --  107.75  61.00 -30.00   92
 27  \w     96.00 165.00   0.50    0.33    --  107.75 125.00  60.00  138
 28  \w     86.00 123.00   0.50    0.33    --  107.75  77.00 150.00   74
 29  \w    -13.00  27.00   0.50    0.08    --  -47.95  19.00 150.00   80
 30  \w    -71.00 -46.00   0.50    0.33    --  -86.25 100.00  35.00   50
 31  \w   -130.00-105.00   0.50    0.33    --  -86.25-100.00 -69.00   50
 32  \w   -120.00 -95.00   0.50    0.08    --  -47.95-125.00  60.00   50
 33  \w   -118.00 -73.00   0.50    0.08    --  -47.95-125.00  90.00   90
 34  \w     38.00  63.00   0.50    0.33    --  107.75 -61.00-180.00   50
;
_diffrn_measurement_device 'four-circle diffractometer'
_diffrn_measurement_device_type 'XtaLAB Synergy, Dualflex, HyPix'
_diffrn_measurement_method '\w scans'
_diffrn_orient_matrix_type 'CrysAlisPro convention (1999,Acta A55,543-557)'
_diffrn_orient_matrix_UB_11 -0.0310449000
_diffrn_orient_matrix_UB_12 0.0817866000
_diffrn_orient_matrix_UB_13 0.0400679000
_diffrn_orient_matrix_UB_21 -0.1148065000
_diffrn_orient_matrix_UB_22 -0.0254190000
_diffrn_orient_matrix_UB_23 -0.0336460000
_diffrn_orient_matrix_UB_31 0.0140567000
_diffrn_orient_matrix_UB_32 -0.0274268000
_diffrn_orient_matrix_UB_33 0.1511267000
_diffrn_radiation_monochromator mirror
_diffrn_radiation_probe x-ray
_diffrn_radiation_type 'Cu K\a'
_diffrn_radiation_wavelength 1.54184
_diffrn_reflns_av_R_equivalents 0.0550
_diffrn_reflns_av_unetI/netI 0.0473
_diffrn_reflns_Laue_measured_fraction_full 1.000
_diffrn_reflns_Laue_measured_fraction_max 0.982
_diffrn_reflns_limit_h_max 16
_diffrn_reflns_limit_h_min -15
_diffrn_reflns_limit_k_max 21
_diffrn_reflns_limit_k_min -21
_diffrn_reflns_limit_l_max 12
_diffrn_reflns_limit_l_min -10
_diffrn_reflns_number 19064
_diffrn_reflns_point_group_measured_fraction_full 1.000
_diffrn_reflns_point_group_measured_fraction_max 0.982
_diffrn_reflns_theta_full 67.684
_diffrn_reflns_theta_max 77.343
_diffrn_reflns_theta_min 3.436
_diffrn_source 'micro-focus sealed X-ray tube'
_diffrn_source_type 'PhotonJet (Cu) X-ray Source'
_exptl_absorpt_coefficient_mu 0.801
_exptl_absorpt_correction_T_max 1.00000
_exptl_absorpt_correction_T_min 0.60225
_exptl_absorpt_correction_type multi-scan
_exptl_absorpt_process_details
;
CrysAlisPro 1.171.40.84a (Rigaku Oxford Diffraction, 2020)
Empirical absorption correction using spherical harmonics,
implemented in SCALE3 ABSPACK scaling algorithm.
;
_exptl_crystal_colour colourless
_exptl_crystal_colour_primary colourless
_exptl_crystal_density_diffrn 1.302
_exptl_crystal_description irregular
_exptl_crystal_F_000 912
_exptl_crystal_size_max 0.199
_exptl_crystal_size_mid 0.136
_exptl_crystal_size_min 0.074
_refine_diff_density_max 0.249
_refine_diff_density_min -0.210
_refine_diff_density_rms 0.046
_refine_ls_extinction_coef 0.00083(18)
_refine_ls_extinction_expression Fc^*^=kFc[1+0.001xFc^2^\l^3^/sin(2\q)]^-1/4^
_refine_ls_extinction_method 'SHELXL-2018/3 (Sheldrick 2018)'
_refine_ls_goodness_of_fit_ref 1.060
_refine_ls_hydrogen_treatment constr
_refine_ls_matrix_type full
_refine_ls_number_parameters 286
_refine_ls_number_reflns 4580
_refine_ls_number_restraints 0
_refine_ls_restrained_S_all 1.060
_refine_ls_R_factor_all 0.0461
_refine_ls_R_factor_gt 0.0402
_refine_ls_shift/su_max 0.000
_refine_ls_shift/su_mean 0.000
_refine_ls_structure_factor_coef Fsqd
_refine_ls_weighting_details 'w=1/[\s^2^(Fo^2^)+(0.0458P)^2^+0.6602P] where P=(Fo^2^+2Fc^2^)/3'
_refine_ls_weighting_scheme calc
_refine_ls_wR_factor_gt 0.1027
_refine_ls_wR_factor_ref 0.1069
_reflns_Friedel_coverage 0.000
_reflns_number_gt 3981
_reflns_number_total 4580
_reflns_threshold_expression 'I > 2\s(I)'
_cod_data_source_file d1cc04590c2.cif
_cod_data_source_block ahb-a-106
_cod_depositor_comments 'Adding full bibliography for 7128973--7128976.cif.'
_cod_database_code 7128975
_shelx_shelxl_version_number 2018/3
_chemical_oxdiff_formula C23H27NO7
_shelx_space_group_comment
;
The symmetry employed for this shelxl refinement is uniquely defined
by the following loop, which should always be used as a source of
symmetry information in preference to the above space-group names.
They are only intended as comments.
;
_shelx_estimated_absorpt_t_max 0.943
_shelx_estimated_absorpt_t_min 0.857
_reflns_odcompleteness_completeness 99.98
_reflns_odcompleteness_iscentric 1
_reflns_odcompleteness_theta 74.33
_olex2_refinement_description
;
1. Fixed Uiso
 At 1.2 times of:
  All C(H) groups, All C(H,H) groups
 At 1.5 times of:
  All C(H,H,H) groups
2.a Secondary CH2 refined with riding coordinates:
 C10(H10A,H10B), C11(H11A,H11B), C16(H16A,H16B), C19(H19A,H19B)
2.b Aromatic/amide H refined with riding coordinates:
 C2(H2), C3(H3), C5(H5), C21(H21)
2.c Idealised Me refined as rotating group:
 C13(H13A,H13B,H13C), C14(H14A,H14B,H14C), C17(H17A,H17B,H17C), C20(H20A,H20B,
 H20C), C23(H23A,H23B,H23C)
;
_olex2_submission_special_instructions 'No special instructions were received'
_oxdiff_exptl_absorpt_empirical_details
;
Empirical correction (ABSPACK) includes:
- Absorption correction using spherical harmonics
- Frame scaling
;
_oxdiff_exptl_absorpt_empirical_full_max 1.601
_oxdiff_exptl_absorpt_empirical_full_min 0.395

loop_
_space_group_symop_operation_xyz
'x, y, z'
'-x, y+1/2, -z+1/2'
'-x, -y, -z'
'x, -y-1/2, z-1/2'

loop_
_atom_site_label
_atom_site_type_symbol
_atom_site_fract_x
_atom_site_fract_y
_atom_site_fract_z
_atom_site_U_iso_or_equiv
_atom_site_adp_type
_atom_site_occupancy
_atom_site_site_symmetry_order
_atom_site_calc_flag
_atom_site_refinement_flags_posn
_atom_site_refinement_flags_adp
_atom_site_refinement_flags_occupancy
_atom_site_disorder_assembly
_atom_site_disorder_group
O1 O 0.37993(8) 0.62286(6) 0.82149(9) 0.0256(2) Uani 1 1 d . . . . .
O2 O 0.39405(7) 0.45099(5) 0.38991(9) 0.0204(2) Uani 1 1 d . . . . .
O3 O 0.37889(7) 0.54964(5) 0.23637(9) 0.0202(2) Uani 1 1 d . . . . .
O4 O 0.14360(7) 0.58822(6) 0.08717(9) 0.0218(2) Uani 1 1 d . . . . .
O5 O 0.20275(7) 0.63127(5) 0.30601(9) 0.0192(2) Uani 1 1 d . . . . .
O6 O 0.13753(9) 0.30252(6) -0.05391(11) 0.0313(2) Uani 1 1 d . . . . .
O7 O 0.31147(9) 0.29411(6) -0.00461(13) 0.0370(3) Uani 1 1 d . . . . .
N1 N 0.09028(9) 0.41685(7) 0.52721(11) 0.0211(2) Uani 1 1 d . . . . .
C1 C 0.15795(10) 0.46675(8) 0.61521(13) 0.0195(3) Uani 1 1 d . . . . .
C2 C 0.17254(11) 0.47969(8) 0.75733(14) 0.0226(3) Uani 1 1 d . . . . .
H2 H 0.132074 0.452639 0.808894 0.027 Uiso 1 1 calc R U . . .
C3 C 0.24722(11) 0.53274(8) 0.82072(13) 0.0230(3) Uani 1 1 d . . . . .
H3 H 0.258711 0.542273 0.917433 0.028 Uiso 1 1 calc R U . . .
C4 C 0.30686(10) 0.57309(8) 0.74374(13) 0.0203(3) Uani 1 1 d . . . . .
C5 C 0.29186(10) 0.56157(7) 0.60227(13) 0.0178(3) Uani 1 1 d . . . . .
H5 H 0.331212 0.589969 0.550898 0.021 Uiso 1 1 calc R U . . .
C6 C 0.21696(10) 0.50684(7) 0.53682(13) 0.0167(3) Uani 1 1 d . . . . .
C7 C 0.18185(10) 0.47859(7) 0.39729(12) 0.0167(3) Uani 1 1 d . . . . .
C8 C 0.22217(10) 0.49647(7) 0.27061(12) 0.0160(3) Uani 1 1 d . . . . .
C9 C 0.18224(10) 0.43202(7) 0.16270(12) 0.0180(3) Uani 1 1 d . . . . .
C10 C 0.06821(10) 0.41483(8) 0.14137(14) 0.0223(3) Uani 1 1 d . . . . .
H10A H 0.045893 0.377503 0.063697 0.027 Uiso 1 1 calc R U . . .
H10B H 0.027883 0.463582 0.116325 0.027 Uiso 1 1 calc R U . . .
C11 C 0.04546(10) 0.38011(8) 0.27353(14) 0.0230(3) Uani 1 1 d . . . . .
H11A H -0.029921 0.383267 0.268045 0.028 Uiso 1 1 calc R U . . .
H11B H 0.066401 0.324513 0.282743 0.028 Uiso 1 1 calc R U . . .
C12 C 0.10490(10) 0.42497(7) 0.39586(13) 0.0190(3) Uani 1 1 d . . . . .
C13 C 0.01631(11) 0.36462(9) 0.56670(16) 0.0274(3) Uani 1 1 d . . . . .
H13A H -0.052969 0.388419 0.542501 0.041 Uiso 1 1 calc R U . . .
H13B H 0.037457 0.355239 0.666960 0.041 Uiso 1 1 calc R U . . .
H13C H 0.014534 0.314943 0.517274 0.041 Uiso 1 1 calc R U . . .
C14 C 0.43698(11) 0.67052(8) 0.74920(15) 0.0264(3) Uani 1 1 d . . . . .
H14A H 0.388919 0.704555 0.684240 0.040 Uiso 1 1 calc R U . . .
H14B H 0.474516 0.637294 0.697729 0.040 Uiso 1 1 calc R U . . .
H14C H 0.486775 0.702533 0.815863 0.040 Uiso 1 1 calc R U . . .
C15 C 0.34181(10) 0.49625(7) 0.30925(12) 0.0161(2) Uani 1 1 d . . . . .
C16 C 0.49162(10) 0.54803(9) 0.25349(15) 0.0254(3) Uani 1 1 d . . . . .
H16A H 0.512045 0.499494 0.213075 0.030 Uiso 1 1 calc R U . . .
H16B H 0.527696 0.549539 0.353295 0.030 Uiso 1 1 calc R U . . .
C17 C 0.52106(13) 0.61746(11) 0.1812(2) 0.0388(4) Uani 1 1 d . . . . .
H17A H 0.482349 0.616825 0.083527 0.058 Uiso 1 1 calc R U . . .
H17B H 0.595823 0.615982 0.186974 0.058 Uiso 1 1 calc R U . . .
H17C H 0.504368 0.665201 0.225481 0.058 Uiso 1 1 calc R U . . .
C18 C 0.18412(10) 0.57646(7) 0.20744(12) 0.0164(2) Uani 1 1 d . . . . .
C19 C 0.17494(11) 0.71079(7) 0.26086(13) 0.0208(3) Uani 1 1 d . . . . .
H19A H 0.100495 0.713798 0.211522 0.025 Uiso 1 1 calc R U . . .
H19B H 0.217012 0.728751 0.197344 0.025 Uiso 1 1 calc R U . . .
C20 C 0.19637(12) 0.76039(8) 0.38911(14) 0.0253(3) Uani 1 1 d . . . . .
H20A H 0.179309 0.814894 0.363227 0.038 Uiso 1 1 calc R U . . .
H20B H 0.270091 0.756384 0.437388 0.038 Uiso 1 1 calc R U . . .
H20C H 0.153718 0.742301 0.450514 0.038 Uiso 1 1 calc R U . . .
C21 C 0.24752(11) 0.39414(8) 0.10261(13) 0.0193(3) Uani 1 1 d . . . . .
H21 H 0.317342 0.412181 0.123480 0.023 Uiso 1 1 calc R U . . .
C22 C 0.22191(11) 0.32678(8) 0.00666(13) 0.0221(3) Uani 1 1 d . . . . .
C23 C 0.30083(17) 0.22650(12) -0.0941(3) 0.0625(7) Uani 1 1 d . . . . .
H23A H 0.257643 0.239884 -0.186174 0.094 Uiso 1 1 calc R U . . .
H23B H 0.267949 0.183999 -0.054510 0.094 Uiso 1 1 calc R U . . .
H23C H 0.369697 0.209800 -0.102197 0.094 Uiso 1 1 calc R U . . .

loop_
_atom_site_aniso_label
_atom_site_aniso_U_11
_atom_site_aniso_U_22
_atom_site_aniso_U_33
_atom_site_aniso_U_23
_atom_site_aniso_U_13
_atom_site_aniso_U_12
O1 0.0280(5) 0.0301(5) 0.0182(4) -0.0048(4) 0.0046(4) -0.0019(4)
O2 0.0197(4) 0.0220(5) 0.0188(4) 0.0025(4) 0.0036(3) 0.0024(4)
O3 0.0167(4) 0.0211(5) 0.0232(4) 0.0046(4) 0.0058(3) 0.0006(4)
O4 0.0250(5) 0.0220(5) 0.0164(4) 0.0015(4) 0.0015(4) 0.0019(4)
O5 0.0283(5) 0.0138(4) 0.0155(4) 0.0014(3) 0.0056(4) 0.0028(4)
O6 0.0325(6) 0.0274(5) 0.0322(5) -0.0119(4) 0.0044(4) -0.0049(4)
O7 0.0322(6) 0.0277(6) 0.0566(7) -0.0237(5) 0.0217(5) -0.0080(5)
N1 0.0217(6) 0.0185(5) 0.0253(6) 0.0027(4) 0.0104(5) -0.0013(4)
C1 0.0198(6) 0.0172(6) 0.0229(6) 0.0040(5) 0.0080(5) 0.0036(5)
C2 0.0267(7) 0.0216(6) 0.0231(6) 0.0059(5) 0.0133(5) 0.0065(5)
C3 0.0296(7) 0.0242(7) 0.0173(6) 0.0035(5) 0.0100(5) 0.0082(6)
C4 0.0211(6) 0.0205(6) 0.0189(6) -0.0006(5) 0.0039(5) 0.0047(5)
C5 0.0188(6) 0.0174(6) 0.0181(6) 0.0012(5) 0.0063(5) 0.0026(5)
C6 0.0176(6) 0.0159(6) 0.0177(6) 0.0029(5) 0.0067(5) 0.0044(5)
C7 0.0173(6) 0.0150(6) 0.0176(6) 0.0014(5) 0.0041(5) 0.0020(5)
C8 0.0168(6) 0.0159(6) 0.0152(5) -0.0004(5) 0.0037(4) 0.0005(4)
C9 0.0210(6) 0.0160(6) 0.0154(6) 0.0011(5) 0.0014(5) 0.0003(5)
C10 0.0186(6) 0.0238(7) 0.0218(6) -0.0037(5) -0.0003(5) 0.0001(5)
C11 0.0181(6) 0.0205(6) 0.0296(7) -0.0023(5) 0.0047(5) -0.0020(5)
C12 0.0183(6) 0.0165(6) 0.0224(6) 0.0014(5) 0.0054(5) 0.0024(5)
C13 0.0250(7) 0.0237(7) 0.0378(8) 0.0037(6) 0.0158(6) -0.0026(6)
C14 0.0271(7) 0.0242(7) 0.0260(7) -0.0031(5) 0.0033(5) -0.0029(6)
C15 0.0189(6) 0.0154(6) 0.0139(5) -0.0024(4) 0.0041(4) 0.0000(5)
C16 0.0160(6) 0.0299(7) 0.0310(7) 0.0045(6) 0.0071(5) 0.0008(5)
C17 0.0271(8) 0.0379(9) 0.0528(10) 0.0129(8) 0.0130(7) -0.0031(7)
C18 0.0157(6) 0.0180(6) 0.0163(6) -0.0012(5) 0.0054(4) -0.0002(5)
C19 0.0268(7) 0.0139(6) 0.0219(6) 0.0049(5) 0.0065(5) 0.0029(5)
C20 0.0320(7) 0.0168(6) 0.0279(7) -0.0001(5) 0.0091(6) -0.0011(5)
C21 0.0235(6) 0.0165(6) 0.0174(6) 0.0000(5) 0.0039(5) -0.0016(5)
C22 0.0282(7) 0.0181(6) 0.0217(6) -0.0014(5) 0.0095(5) -0.0016(5)
C23 0.0486(11) 0.0431(11) 0.1082(18) -0.0521(12) 0.0430(12) -0.0176(9)

loop_
_atom_type_symbol
_atom_type_description
_atom_type_scat_dispersion_real
_atom_type_scat_dispersion_imag
_atom_type_scat_source
C C 0.0181 0.0091 'International Tables Vol C Tables 4.2.6.8 and 6.1.1.4'
H H 0.0000 0.0000 'International Tables Vol C Tables 4.2.6.8 and 6.1.1.4'
N N 0.0311 0.0180 'International Tables Vol C Tables 4.2.6.8 and 6.1.1.4'
O O 0.0492 0.0322 'International Tables Vol C Tables 4.2.6.8 and 6.1.1.4'

loop_
_geom_angle_atom_site_label_1
_geom_angle_atom_site_label_2
_geom_angle_atom_site_label_3
_geom_angle
_geom_angle_site_symmetry_1
_geom_angle_site_symmetry_3
_geom_angle_publ_flag
C4 O1 C14 117.42(10) . . ?
C15 O3 C16 115.32(10) . . ?
C18 O5 C19 116.45(9) . . ?
C22 O7 C23 115.54(13) . . ?
C1 N1 C13 125.88(11) . . ?
C12 N1 C1 108.45(11) . . ?
C12 N1 C13 125.67(12) . . ?
N1 C1 C2 130.11(12) . . ?
N1 C1 C6 108.25(11) . . ?
C2 C1 C6 121.64(12) . . ?
C1 C2 H2 120.9 . . ?
C3 C2 C1 118.17(12) . . ?
C3 C2 H2 120.9 . . ?
C2 C3 H3 119.6 . . ?
C2 C3 C4 120.79(12) . . ?
C4 C3 H3 119.6 . . ?
O1 C4 C3 114.24(11) . . ?
O1 C4 C5 124.27(12) . . ?
C5 C4 C3 121.48(13) . . ?
C4 C5 H5 120.9 . . ?
C4 C5 C6 118.26(12) . . ?
C6 C5 H5 120.9 . . ?
C1 C6 C7 106.15(11) . . ?
C5 C6 C1 119.64(11) . . ?
C5 C6 C7 134.21(11) . . ?
C6 C7 C8 129.68(11) . . ?
C12 C7 C6 107.40(11) . . ?
C12 C7 C8 122.79(11) . . ?
C7 C8 C9 107.63(10) . . ?
C7 C8 C15 110.27(10) . . ?
C7 C8 C18 111.78(10) . . ?
C9 C8 C18 109.39(10) . . ?
C15 C8 C9 109.18(10) . . ?
C15 C8 C18 108.56(10) . . ?
C10 C9 C8 113.55(11) . . ?
C21 C9 C8 120.69(12) . . ?
C21 C9 C10 125.66(12) . . ?
C9 C10 H10A 109.4 . . ?
C9 C10 H10B 109.4 . . ?
C9 C10 C11 110.99(11) . . ?
H10A C10 H10B 108.0 . . ?
C11 C10 H10A 109.4 . . ?
C11 C10 H10B 109.4 . . ?
C10 C11 H11A 109.9 . . ?
C10 C11 H11B 109.9 . . ?
H11A C11 H11B 108.3 . . ?
C12 C11 C10 108.79(11) . . ?
C12 C11 H11A 109.9 . . ?
C12 C11 H11B 109.9 . . ?
N1 C12 C11 123.60(12) . . ?
C7 C12 N1 109.74(11) . . ?
C7 C12 C11 126.65(12) . . ?
N1 C13 H13A 109.5 . . ?
N1 C13 H13B 109.5 . . ?
N1 C13 H13C 109.5 . . ?
H13A C13 H13B 109.5 . . ?
H13A C13 H13C 109.5 . . ?
H13B C13 H13C 109.5 . . ?
O1 C14 H14A 109.5 . . ?
O1 C14 H14B 109.5 . . ?
O1 C14 H14C 109.5 . . ?
H14A C14 H14B 109.5 . . ?
H14A C14 H14C 109.5 . . ?
H14B C14 H14C 109.5 . . ?
O2 C15 O3 125.04(12) . . ?
O2 C15 C8 123.82(11) . . ?
O3 C15 C8 111.05(10) . . ?
O3 C16 H16A 110.1 . . ?
O3 C16 H16B 110.1 . . ?
O3 C16 C17 108.13(12) . . ?
H16A C16 H16B 108.4 . . ?
C17 C16 H16A 110.1 . . ?
C17 C16 H16B 110.1 . . ?
C16 C17 H17A 109.5 . . ?
C16 C17 H17B 109.5 . . ?
C16 C17 H17C 109.5 . . ?
H17A C17 H17B 109.5 . . ?
H17A C17 H17C 109.5 . . ?
H17B C17 H17C 109.5 . . ?
O4 C18 O5 124.69(12) . . ?
O4 C18 C8 125.21(11) . . ?
O5 C18 C8 110.09(10) . . ?
O5 C19 H19A 110.4 . . ?
O5 C19 H19B 110.4 . . ?
O5 C19 C20 106.74(10) . . ?
H19A C19 H19B 108.6 . . ?
C20 C19 H19A 110.4 . . ?
C20 C19 H19B 110.4 . . ?
C19 C20 H20A 109.5 . . ?
C19 C20 H20B 109.5 . . ?
C19 C20 H20C 109.5 . . ?
H20A C20 H20B 109.5 . . ?
H20A C20 H20C 109.5 . . ?
H20B C20 H20C 109.5 . . ?
C9 C21 H21 116.7 . . ?
C9 C21 C22 126.52(12) . . ?
C22 C21 H21 116.7 . . ?
O6 C22 O7 123.11(12) . . ?
O6 C22 C21 128.76(13) . . ?
O7 C22 C21 108.13(11) . . ?
O7 C23 H23A 109.5 . . ?
O7 C23 H23B 109.5 . . ?
O7 C23 H23C 109.5 . . ?
H23A C23 H23B 109.5 . . ?
H23A C23 H23C 109.5 . . ?
H23B C23 H23C 109.5 . . ?

loop_
_geom_bond_atom_site_label_1
_geom_bond_atom_site_label_2
_geom_bond_distance
_geom_bond_site_symmetry_2
_geom_bond_publ_flag
O1 C4 1.3764(17) . ?
O1 C14 1.4234(18) . ?
O2 C15 1.2042(16) . ?
O3 C15 1.3343(15) . ?
O3 C16 1.4638(15) . ?
O4 C18 1.2010(15) . ?
O5 C18 1.3355(15) . ?
O5 C19 1.4530(15) . ?
O6 C22 1.2068(18) . ?
O7 C22 1.3435(18) . ?
O7 C23 1.4459(19) . ?
N1 C1 1.3837(18) . ?
N1 C12 1.3744(17) . ?
N1 C13 1.4524(17) . ?
C1 C2 1.3960(19) . ?
C1 C6 1.4123(18) . ?
C2 H2 0.9500 . ?
C2 C3 1.377(2) . ?
C3 H3 0.9500 . ?
C3 C4 1.4108(19) . ?
C4 C5 1.3854(18) . ?
C5 H5 0.9500 . ?
C5 C6 1.4040(18) . ?
C6 C7 1.4343(17) . ?
C7 C8 1.5168(16) . ?
C7 C12 1.3711(18) . ?
C8 C9 1.5396(17) . ?
C8 C15 1.5388(17) . ?
C8 C18 1.5397(17) . ?
C9 C10 1.5046(18) . ?
C9 C21 1.3360(19) . ?
C10 H10A 0.9900 . ?
C10 H10B 0.9900 . ?
C10 C11 1.5390(19) . ?
C11 H11A 0.9900 . ?
C11 H11B 0.9900 . ?
C11 C12 1.4894(19) . ?
C13 H13A 0.9800 . ?
C13 H13B 0.9800 . ?
C13 H13C 0.9800 . ?
C14 H14A 0.9800 . ?
C14 H14B 0.9800 . ?
C14 H14C 0.9800 . ?
C16 H16A 0.9900 . ?
C16 H16B 0.9900 . ?
C16 C17 1.491(2) . ?
C17 H17A 0.9800 . ?
C17 H17B 0.9800 . ?
C17 H17C 0.9800 . ?
C19 H19A 0.9900 . ?
C19 H19B 0.9900 . ?
C19 C20 1.5001(19) . ?
C20 H20A 0.9800 . ?
C20 H20B 0.9800 . ?
C20 H20C 0.9800 . ?
C21 H21 0.9500 . ?
C21 C22 1.4823(18) . ?
C23 H23A 0.9800 . ?
C23 H23B 0.9800 . ?
C23 H23C 0.9800 . ?

loop_
_geom_torsion_atom_site_label_1
_geom_torsion_atom_site_label_2
_geom_torsion_atom_site_label_3
_geom_torsion_atom_site_label_4
_geom_torsion
_geom_torsion_site_symmetry_1
_geom_torsion_site_symmetry_2
_geom_torsion_site_symmetry_3
_geom_torsion_site_symmetry_4
_geom_torsion_publ_flag
O1 C4 C5 C6 177.71(11) . . . . ?
N1 C1 C2 C3 179.17(13) . . . . ?
N1 C1 C6 C5 179.88(11) . . . . ?
N1 C1 C6 C7 -0.15(14) . . . . ?
C1 N1 C12 C7 0.76(15) . . . . ?
C1 N1 C12 C11 179.86(12) . . . . ?
C1 C2 C3 C4 0.3(2) . . . . ?
C1 C6 C7 C8 -175.26(12) . . . . ?
C1 C6 C7 C12 0.60(14) . . . . ?
C2 C1 C6 C5 -0.45(19) . . . . ?
C2 C1 C6 C7 179.53(12) . . . . ?
C2 C3 C4 O1 -178.63(12) . . . . ?
C2 C3 C4 C5 0.7(2) . . . . ?
C3 C4 C5 C6 -1.57(19) . . . . ?
C4 C5 C6 C1 1.42(18) . . . . ?
C4 C5 C6 C7 -178.55(13) . . . . ?
C5 C6 C7 C8 4.7(2) . . . . ?
C5 C6 C7 C12 -179.43(14) . . . . ?
C6 C1 C2 C3 -0.43(19) . . . . ?
C6 C7 C8 C9 161.73(12) . . . . ?
C6 C7 C8 C15 42.73(17) . . . . ?
C6 C7 C8 C18 -78.13(16) . . . . ?
C6 C7 C12 N1 -0.84(14) . . . . ?
C6 C7 C12 C11 -179.91(12) . . . . ?
C7 C8 C9 C10 47.28(13) . . . . ?
C7 C8 C9 C21 -129.38(12) . . . . ?
C7 C8 C15 O2 38.17(16) . . . . ?
C7 C8 C15 O3 -145.14(10) . . . . ?
C7 C8 C18 O4 -129.63(13) . . . . ?
C7 C8 C18 O5 50.41(13) . . . . ?
C8 C7 C12 N1 175.37(11) . . . . ?
C8 C7 C12 C11 -3.7(2) . . . . ?
C8 C9 C10 C11 -65.50(14) . . . . ?
C8 C9 C21 C22 174.46(12) . . . . ?
C9 C8 C15 O2 -79.88(14) . . . . ?
C9 C8 C15 O3 96.81(12) . . . . ?
C9 C8 C18 O4 -10.53(17) . . . . ?
C9 C8 C18 O5 169.51(10) . . . . ?
C9 C10 C11 C12 43.36(14) . . . . ?
C9 C21 C22 O6 14.5(2) . . . . ?
C9 C21 C22 O7 -165.55(13) . . . . ?
C10 C9 C21 C22 -1.8(2) . . . . ?
C10 C11 C12 N1 169.88(12) . . . . ?
C10 C11 C12 C7 -11.18(18) . . . . ?
C12 N1 C1 C2 180.00(13) . . . . ?
C12 N1 C1 C6 -0.36(14) . . . . ?
C12 C7 C8 C9 -13.57(16) . . . . ?
C12 C7 C8 C15 -132.57(12) . . . . ?
C12 C7 C8 C18 106.57(13) . . . . ?
C13 N1 C1 C2 -0.1(2) . . . . ?
C13 N1 C1 C6 179.59(12) . . . . ?
C13 N1 C12 C7 -179.19(12) . . . . ?
C13 N1 C12 C11 -0.1(2) . . . . ?
C14 O1 C4 C3 -174.77(12) . . . . ?
C14 O1 C4 C5 5.90(19) . . . . ?
C15 O3 C16 C17 -172.38(12) . . . . ?
C15 C8 C9 C10 166.98(10) . . . . ?
C15 C8 C9 C21 -9.68(16) . . . . ?
C15 C8 C18 O4 108.52(14) . . . . ?
C15 C8 C18 O5 -71.44(12) . . . . ?
C16 O3 C15 O2 3.47(18) . . . . ?
C16 O3 C15 C8 -173.17(10) . . . . ?
C18 O5 C19 C20 176.46(11) . . . . ?
C18 C8 C9 C10 -74.36(13) . . . . ?
C18 C8 C9 C21 108.98(13) . . . . ?
C18 C8 C15 O2 160.93(11) . . . . ?
C18 C8 C15 O3 -22.38(13) . . . . ?
C19 O5 C18 O4 -2.48(18) . . . . ?
C19 O5 C18 C8 177.48(10) . . . . ?
C21 C9 C10 C11 110.96(14) . . . . ?
C23 O7 C22 O6 -0.6(2) . . . . ?
C23 O7 C22 C21 179.43(16) . . . . ?
